data_4128661
loop_
_publ_author_name
'Geeson, Michael B.'
'R\'ios, Pablo'
'Transue, Wesley J.'
'Cummins, Christopher C.'

_publ_section_title
;
 Orthophosphate and Sulfate Utilization for C-E (E = P, S) Bond Formation
 via Trichlorosilyl Phosphide and Sulfide Anions.
;
_journal_issue 15
_journal_name_full 'Journal of the American Chemical Society'
_journal_page_first 6375
_journal_page_last 6384
_journal_paper_doi 10.1021/jacs.9b01475
_journal_volume 141
_journal_year 2019
_chemical_formula_sum 'C16 H36 N O9 P3 Si0.5'
_chemical_formula_weight 493.41
_space_group_crystal_system orthorhombic
_space_group_IT_number 56
_space_group_name_Hall '-P 2ab 2ac'
_space_group_name_H-M_alt 'P c c n'
_atom_sites_solution_hydrogens geom
_audit_creation_method SHELXL-2014/7
_cell_angle_alpha 90
_cell_angle_beta 90
_cell_angle_gamma 90
_cell_formula_units_Z 8
_cell_length_a 13.1805(17)
_cell_length_b 18.929(2)
_cell_length_c 19.042(2)
_cell_measurement_reflns_used 7925
_cell_measurement_temperature 100(2)
_cell_measurement_theta_max 29.80
_cell_measurement_theta_min 2.17
_cell_volume 4750.9(9)
_computing_structure_refinement 'SHELXL-2014/7 (Sheldrick, 2014)'
_diffrn_ambient_temperature 100(2)
_diffrn_measured_fraction_theta_full 1.000
_diffrn_measured_fraction_theta_max 0.999
_diffrn_measurement_device_type 'Bruker APEX-II CCD'
_diffrn_measurement_method '\f and \w scans'
_diffrn_radiation_type MoK\a
_diffrn_radiation_wavelength 0.71073
_diffrn_reflns_av_R_equivalents 0.0853
_diffrn_reflns_av_unetI/netI 0.0522
_diffrn_reflns_Laue_measured_fraction_full 1.000
_diffrn_reflns_Laue_measured_fraction_max 0.999
_diffrn_reflns_limit_h_max 18
_diffrn_reflns_limit_h_min -18
_diffrn_reflns_limit_k_max 26
_diffrn_reflns_limit_k_min -25
_diffrn_reflns_limit_l_max 26
_diffrn_reflns_limit_l_min -26
_diffrn_reflns_number 69898
_diffrn_reflns_point_group_measured_fraction_full 1.000
_diffrn_reflns_point_group_measured_fraction_max 0.999
_diffrn_reflns_theta_full 25.242
_diffrn_reflns_theta_max 30.018
_diffrn_reflns_theta_min 1.883
_exptl_absorpt_coefficient_mu 0.321
_exptl_absorpt_correction_type none
_exptl_crystal_colour colourless
_exptl_crystal_density_diffrn 1.380
_exptl_crystal_description plate
_exptl_crystal_F_000 2104
_exptl_crystal_size_max 0.152
_exptl_crystal_size_mid 0.081
_exptl_crystal_size_min 0.059
_exptl_transmission_factor_max 0.7461
_exptl_transmission_factor_min 0.7042
_refine_diff_density_max 0.380
_refine_diff_density_min -0.395
_refine_diff_density_rms 0.071
_refine_ls_extinction_method none
_refine_ls_goodness_of_fit_ref 1.021
_refine_ls_hydrogen_treatment constr
_refine_ls_matrix_type full
_refine_ls_number_parameters 272
_refine_ls_number_reflns 6953
_refine_ls_number_restraints 0
_refine_ls_restrained_S_all 1.021
_refine_ls_R_factor_all 0.0801
_refine_ls_R_factor_gt 0.0430
_refine_ls_shift/su_max 0.001
_refine_ls_shift/su_mean 0.000
_refine_ls_structure_factor_coef Fsqd
_refine_ls_weighting_details 'w=1/[\s^2^(Fo^2^)+(0.0399P)^2^+2.7119P] where P=(Fo^2^+2Fc^2^)/3'
_refine_ls_weighting_scheme calc
_refine_ls_wR_factor_gt 0.0890
_refine_ls_wR_factor_ref 0.1027
_reflns_Friedel_coverage 0.000
_reflns_number_gt 4750
_reflns_number_total 6953
_reflns_threshold_expression 'I > 2\s(I)'
_cod_data_source_file ja9b01475_si_001.cif
_cod_data_source_block X8_17115
_cod_original_cell_volume 4751.1(10)
_cod_original_formula_sum 'C16 H36 N O9 P3 Si0.50'
_cod_database_code 4128661
_shelx_shelxl_version_number 2014/7
_shelx_space_group_comment
;
The symmetry employed for this shelxl refinement is uniquely defined
by the following loop, which should always be used as a source of
symmetry information in preference to the above space-group names.
They are only intended as comments.
;
_shelx_estimated_absorpt_t_min 0.953
_shelx_estimated_absorpt_t_max 0.981

loop_
_space_group_symop_operation_xyz
'x, y, z'
'-x+1/2, -y+1/2, z'
'-x, y+1/2, -z+1/2'
'x+1/2, -y, -z+1/2'
'-x, -y, -z'
'x-1/2, y-1/2, -z'
'x, -y-1/2, z-1/2'
'-x-1/2, y, z-1/2'

loop_
_atom_site_label
_atom_site_type_symbol
_atom_site_fract_x
_atom_site_fract_y
_atom_site_fract_z
_atom_site_U_iso_or_equiv
_atom_site_adp_type
_atom_site_occupancy
_atom_site_site_symmetry_order
_atom_site_calc_flag
_atom_site_refinement_flags_posn
_atom_site_refinement_flags_adp
_atom_site_refinement_flags_occupancy
P1 P 0.88667(4) 0.54221(3) 0.62949(3) 0.01816(11) Uani 1 1 d . . .
Si1 Si 1.0000 0.5000 0.5000 0.01378(14) Uani 1 2 d S . P
O1 O 0.89720(10) 0.55067(7) 0.46846(7) 0.0168(3) Uani 1 1 d . . .
N1 N 0.48822(12) 0.70416(8) 0.35396(8) 0.0164(3) Uani 1 1 d . . .
C1 C 0.46329(14) 0.72925(10) 0.42797(10) 0.0177(4) Uani 1 1 d . . .
H1A H 0.4313 0.7764 0.4247 0.021 Uiso 1 1 calc R U .
H1B H 0.4125 0.6966 0.4484 0.021 Uiso 1 1 calc R U .
P2 P 0.81647(4) 0.42551(3) 0.55427(3) 0.01833(11) Uani 1 1 d . . .
O2 O 0.91974(9) 0.42705(6) 0.51828(7) 0.0165(3) Uani 1 1 d . . .
C2 C 0.55229(15) 0.73411(10) 0.47782(10) 0.0205(4) Uani 1 1 d . . .
H2A H 0.6034 0.7672 0.4586 0.025 Uiso 1 1 calc R U .
H2B H 0.5845 0.6871 0.4825 0.025 Uiso 1 1 calc R U .
O3 O 0.98355(9) 0.53365(7) 0.58629(7) 0.0164(3) Uani 1 1 d . . .
P3 P 0.79189(4) 0.56103(3) 0.49991(3) 0.01761(11) Uani 1 1 d . . .
C3 C 0.51769(16) 0.75989(10) 0.55002(10) 0.0218(4) Uani 1 1 d . . .
H3A H 0.4956 0.8098 0.5466 0.026 Uiso 1 1 calc R U .
H3B H 0.4590 0.7314 0.5659 0.026 Uiso 1 1 calc R U .
O4 O 0.74845(10) 0.48239(7) 0.51265(7) 0.0190(3) Uani 1 1 d . . .
C4 C 0.60299(17) 0.75380(11) 0.60337(11) 0.0274(5) Uani 1 1 d . . .
H4A H 0.6184 0.7038 0.6116 0.041 Uiso 1 1 calc R U .
H4B H 0.5820 0.7759 0.6476 0.041 Uiso 1 1 calc R U .
H4C H 0.6636 0.7777 0.5853 0.041 Uiso 1 1 calc R U .
C9 C 0.56721(15) 0.75111(10) 0.31938(10) 0.0199(4) Uani 1 1 d . . .
H9A H 0.6323 0.7440 0.3443 0.024 Uiso 1 1 calc R U .
H9B H 0.5769 0.7343 0.2706 0.024 Uiso 1 1 calc R U .
O9 O 0.89324(11) 0.57144(8) 0.69948(7) 0.0264(3) Uani 1 1 d . . .
C8 C 0.28381(18) 0.63369(13) 0.13769(12) 0.0338(5) Uani 1 1 d . . .
H8A H 0.2942 0.6765 0.1097 0.051 Uiso 1 1 calc R U .
H8B H 0.2175 0.6132 0.1265 0.051 Uiso 1 1 calc R U .
H8C H 0.3372 0.5994 0.1269 0.051 Uiso 1 1 calc R U .
O8 O 0.76614(11) 0.35834(7) 0.56311(8) 0.0274(3) Uani 1 1 d . . .
C7 C 0.28771(16) 0.65217(11) 0.21499(11) 0.0253(4) Uani 1 1 d . . .
H7A H 0.2705 0.6097 0.2429 0.030 Uiso 1 1 calc R U .
H7B H 0.2359 0.6887 0.2250 0.030 Uiso 1 1 calc R U .
O7 O 0.72173(10) 0.60639(8) 0.46295(8) 0.0260(3) Uani 1 1 d . . .
C6 C 0.39200(15) 0.67965(11) 0.23819(10) 0.0228(4) Uani 1 1 d . . .
H6A H 0.4430 0.6416 0.2332 0.027 Uiso 1 1 calc R U .
H6B H 0.4126 0.7194 0.2076 0.027 Uiso 1 1 calc R U .
O6 O 0.81017(10) 0.58594(7) 0.57972(7) 0.0186(3) Uani 1 1 d . . .
C5 C 0.38853(15) 0.70429(10) 0.31422(10) 0.0195(4) Uani 1 1 d . . .
H5A H 0.3610 0.7529 0.3151 0.023 Uiso 1 1 calc R U .
H5B H 0.3401 0.6738 0.3399 0.023 Uiso 1 1 calc R U .
O5 O 0.83298(10) 0.46565(7) 0.62823(7) 0.0196(3) Uani 1 1 d . . .
C10 C 0.54651(17) 0.82998(10) 0.31655(11) 0.0248(4) Uani 1 1 d . . .
H10A H 0.5323 0.8482 0.3643 0.030 Uiso 1 1 calc R U .
H10B H 0.4867 0.8395 0.2866 0.030 Uiso 1 1 calc R U .
C11 C 0.64126(18) 0.86672(11) 0.28587(12) 0.0296(5) Uani 1 1 d . . .
H11A H 0.7007 0.8551 0.3154 0.036 Uiso 1 1 calc R U .
H11B H 0.6543 0.8480 0.2382 0.036 Uiso 1 1 calc R U .
C12 C 0.6303(2) 0.94605(11) 0.28174(12) 0.0333(5) Uani 1 1 d . . .
H12A H 0.6910 0.9663 0.2598 0.050 Uiso 1 1 calc R U .
H12B H 0.6224 0.9654 0.3292 0.050 Uiso 1 1 calc R U .
H12C H 0.5705 0.9579 0.2535 0.050 Uiso 1 1 calc R U .
C13 C 0.53575(14) 0.63099(9) 0.35489(10) 0.0169(4) Uani 1 1 d . . .
H13A H 0.5974 0.6329 0.3845 0.020 Uiso 1 1 calc R U .
H13B H 0.5578 0.6195 0.3065 0.020 Uiso 1 1 calc R U .
C14 C 0.46940(15) 0.57080(10) 0.38130(11) 0.0195(4) Uani 1 1 d . . .
H14A H 0.4092 0.5654 0.3507 0.023 Uiso 1 1 calc R U .
H14B H 0.4458 0.5809 0.4296 0.023 Uiso 1 1 calc R U .
C15 C 0.53244(16) 0.50304(10) 0.38046(12) 0.0232(4) Uani 1 1 d . . .
H15A H 0.5558 0.4938 0.3319 0.028 Uiso 1 1 calc R U .
H15B H 0.5932 0.5097 0.4103 0.028 Uiso 1 1 calc R U .
C16 C 0.47345(17) 0.43950(11) 0.40669(13) 0.0296(5) Uani 1 1 d . . .
H16A H 0.4136 0.4323 0.3770 0.044 Uiso 1 1 calc R U .
H16B H 0.4519 0.4477 0.4553 0.044 Uiso 1 1 calc R U .
H16C H 0.5167 0.3975 0.4048 0.044 Uiso 1 1 calc R U .

loop_
_atom_site_aniso_label
_atom_site_aniso_U_11
_atom_site_aniso_U_22
_atom_site_aniso_U_33
_atom_site_aniso_U_23
_atom_site_aniso_U_13
_atom_site_aniso_U_12
P1 0.0172(2) 0.0219(2) 0.0154(2) -0.0027(2) 0.0010(2) -0.0002(2)
Si1 0.0131(3) 0.0149(3) 0.0133(3) -0.0003(3) -0.0007(3) 0.0004(3)
O1 0.0151(6) 0.0189(6) 0.0164(7) 0.0006(5) -0.0017(5) 0.0022(5)
N1 0.0181(8) 0.0163(7) 0.0147(7) 0.0005(6) 0.0009(6) 0.0033(6)
C1 0.0199(9) 0.0196(9) 0.0135(9) -0.0013(7) 0.0013(7) 0.0037(7)
P2 0.0163(2) 0.0170(2) 0.0218(3) -0.0007(2) 0.0035(2) -0.00099(19)
O2 0.0149(6) 0.0151(6) 0.0197(7) -0.0007(5) 0.0015(5) -0.0003(5)
C2 0.0221(10) 0.0227(10) 0.0167(9) -0.0026(8) 0.0000(8) 0.0035(8)
O3 0.0151(6) 0.0201(7) 0.0140(6) -0.0016(5) -0.0011(5) -0.0005(5)
P3 0.0148(2) 0.0190(2) 0.0190(2) -0.0014(2) -0.0016(2) 0.00273(18)
C3 0.0289(11) 0.0201(9) 0.0165(9) -0.0018(8) 0.0005(8) 0.0031(8)
O4 0.0146(6) 0.0197(6) 0.0226(7) -0.0033(6) -0.0003(6) -0.0003(5)
C4 0.0371(12) 0.0258(10) 0.0192(10) -0.0002(9) -0.0031(9) -0.0005(10)
C9 0.0217(10) 0.0208(9) 0.0173(9) 0.0009(8) 0.0026(8) -0.0003(8)
O9 0.0254(8) 0.0369(8) 0.0170(7) -0.0084(6) 0.0012(6) -0.0007(7)
C8 0.0285(12) 0.0435(13) 0.0295(12) -0.0105(11) -0.0023(10) 0.0030(10)
O8 0.0235(8) 0.0207(7) 0.0379(9) -0.0018(6) 0.0087(7) -0.0040(6)
C7 0.0240(10) 0.0290(11) 0.0229(10) -0.0059(9) -0.0011(9) 0.0022(9)
O7 0.0206(7) 0.0285(8) 0.0289(8) 0.0010(6) -0.0032(6) 0.0078(6)
C6 0.0227(10) 0.0299(11) 0.0159(9) -0.0009(8) -0.0019(8) 0.0044(9)
O6 0.0178(7) 0.0172(6) 0.0209(7) -0.0045(5) 0.0005(6) 0.0014(5)
C5 0.0176(9) 0.0235(9) 0.0175(9) -0.0003(8) -0.0020(8) 0.0051(8)
O5 0.0198(7) 0.0209(7) 0.0181(7) 0.0001(6) 0.0029(6) -0.0003(6)
C10 0.0329(11) 0.0205(10) 0.0210(10) 0.0024(8) 0.0001(9) 0.0010(9)
C11 0.0390(13) 0.0255(11) 0.0243(11) -0.0003(9) 0.0072(10) -0.0004(10)
C12 0.0468(14) 0.0269(11) 0.0260(12) 0.0026(9) 0.0067(11) -0.0031(10)
C13 0.0178(9) 0.0173(9) 0.0156(9) -0.0017(7) -0.0004(7) 0.0053(7)
C14 0.0207(9) 0.0178(9) 0.0201(10) 0.0004(8) 0.0000(8) 0.0030(8)
C15 0.0236(10) 0.0178(9) 0.0283(11) -0.0024(8) -0.0008(9) 0.0015(8)
C16 0.0316(12) 0.0202(10) 0.0371(13) 0.0028(9) 0.0012(10) 0.0018(9)

loop_
_atom_type_symbol
_atom_type_description
_atom_type_scat_dispersion_real
_atom_type_scat_dispersion_imag
_atom_type_scat_source
C C 0.0033 0.0016 'International Tables Vol C Tables 4.2.6.8 and 6.1.1.4'
H H 0.0000 0.0000 'International Tables Vol C Tables 4.2.6.8 and 6.1.1.4'
N N 0.0061 0.0033 'International Tables Vol C Tables 4.2.6.8 and 6.1.1.4'
O O 0.0106 0.0060 'International Tables Vol C Tables 4.2.6.8 and 6.1.1.4'
P P 0.1023 0.0942 'International Tables Vol C Tables 4.2.6.8 and 6.1.1.4'
Si Si 0.0817 0.0704 'International Tables Vol C Tables 4.2.6.8 and 6.1.1.4'

loop_
_geom_angle_atom_site_label_1
_geom_angle_atom_site_label_2
_geom_angle_atom_site_label_3
_geom_angle
_geom_angle_site_symmetry_1
_geom_angle_site_symmetry_3
O9 P1 O3 119.14(8) . .
O9 P1 O6 112.51(8) . .
O3 P1 O6 105.11(7) . .
O9 P1 O5 112.57(8) . .
O3 P1 O5 105.28(7) . .
O6 P1 O5 100.26(7) . .
O1 Si1 O1 180.0 . 5_766
O1 Si1 O2 88.17(6) . 5_766
O1 Si1 O2 91.83(6) 5_766 5_766
O1 Si1 O2 91.83(6) . .
O1 Si1 O2 88.17(6) 5_766 .
O2 Si1 O2 180.0 5_766 .
O1 Si1 O3 88.50(6) . 5_766
O1 Si1 O3 91.50(6) 5_766 5_766
O2 Si1 O3 91.43(6) 5_766 5_766
O2 Si1 O3 88.58(6) . 5_766
O1 Si1 O3 91.50(6) . .
O1 Si1 O3 88.50(6) 5_766 .
O2 Si1 O3 88.57(6) 5_766 .
O2 Si1 O3 91.42(6) . .
O3 Si1 O3 180.0 5_766 .
P3 O1 Si1 129.42(8) . .
C5 N1 C9 112.13(14) . .
C5 N1 C13 111.37(14) . .
C9 N1 C13 104.82(14) . .
C5 N1 C1 105.91(14) . .
C9 N1 C1 111.50(14) . .
C13 N1 C1 111.24(14) . .
C2 C1 N1 115.63(15) . .
C2 C1 H1A 108.4 . .
N1 C1 H1A 108.4 . .
C2 C1 H1B 108.4 . .
N1 C1 H1B 108.4 . .
H1A C1 H1B 107.4 . .
O8 P2 O2 118.66(8) . .
O8 P2 O4 112.99(8) . .
O2 P2 O4 105.26(7) . .
O8 P2 O5 112.00(8) . .
O2 P2 O5 105.23(7) . .
O4 P2 O5 100.94(7) . .
P2 O2 Si1 129.47(8) . .
C1 C2 C3 110.65(16) . .
C1 C2 H2A 109.5 . .
C3 C2 H2A 109.5 . .
C1 C2 H2B 109.5 . .
C3 C2 H2B 109.5 . .
H2A C2 H2B 108.1 . .
P1 O3 Si1 129.67(8) . .
O7 P3 O1 117.89(8) . .
O7 P3 O6 112.44(8) . .
O1 P3 O6 105.81(7) . .
O7 P3 O4 113.23(8) . .
O1 P3 O4 105.28(7) . .
O6 P3 O4 100.46(7) . .
C4 C3 C2 110.87(17) . .
C4 C3 H3A 109.5 . .
C2 C3 H3A 109.5 . .
C4 C3 H3B 109.5 . .
C2 C3 H3B 109.5 . .
H3A C3 H3B 108.1 . .
P2 O4 P3 119.58(8) . .
C3 C4 H4A 109.5 . .
C3 C4 H4B 109.5 . .
H4A C4 H4B 109.5 . .
C3 C4 H4C 109.5 . .
H4A C4 H4C 109.5 . .
H4B C4 H4C 109.5 . .
C10 C9 N1 117.87(16) . .
C10 C9 H9A 107.8 . .
N1 C9 H9A 107.8 . .
C10 C9 H9B 107.8 . .
N1 C9 H9B 107.8 . .
H9A C9 H9B 107.2 . .
C7 C8 H8A 109.5 . .
C7 C8 H8B 109.5 . .
H8A C8 H8B 109.5 . .
C7 C8 H8C 109.5 . .
H8A C8 H8C 109.5 . .
H8B C8 H8C 109.5 . .
C8 C7 C6 112.87(18) . .
C8 C7 H7A 109.0 . .
C6 C7 H7A 109.0 . .
C8 C7 H7B 109.0 . .
C6 C7 H7B 109.0 . .
H7A C7 H7B 107.8 . .
C5 C6 C7 110.54(17) . .
C5 C6 H6A 109.5 . .
C7 C6 H6A 109.5 . .
C5 C6 H6B 109.5 . .
C7 C6 H6B 109.5 . .
H6A C6 H6B 108.1 . .
P3 O6 P1 119.88(8) . .
N1 C5 C6 116.63(16) . .
N1 C5 H5A 108.1 . .
C6 C5 H5A 108.1 . .
N1 C5 H5B 108.1 . .
C6 C5 H5B 108.1 . .
H5A C5 H5B 107.3 . .
P1 O5 P2 119.66(8) . .
C9 C10 C11 108.11(17) . .
C9 C10 H10A 110.1 . .
C11 C10 H10A 110.1 . .
C9 C10 H10B 110.1 . .
C11 C10 H10B 110.1 . .
H10A C10 H10B 108.4 . .
C12 C11 C10 112.96(19) . .
C12 C11 H11A 109.0 . .
C10 C11 H11A 109.0 . .
C12 C11 H11B 109.0 . .
C10 C11 H11B 109.0 . .
H11A C11 H11B 107.8 . .
C11 C12 H12A 109.5 . .
C11 C12 H12B 109.5 . .
H12A C12 H12B 109.5 . .
C11 C12 H12C 109.5 . .
H12A C12 H12C 109.5 . .
H12B C12 H12C 109.5 . .
N1 C13 C14 116.69(15) . .
N1 C13 H13A 108.1 . .
C14 C13 H13A 108.1 . .
N1 C13 H13B 108.1 . .
C14 C13 H13B 108.1 . .
H13A C13 H13B 107.3 . .
C13 C14 C15 108.20(15) . .
C13 C14 H14A 110.1 . .
C15 C14 H14A 110.1 . .
C13 C14 H14B 110.1 . .
C15 C14 H14B 110.1 . .
H14A C14 H14B 108.4 . .
C16 C15 C14 112.54(17) . .
C16 C15 H15A 109.1 . .
C14 C15 H15A 109.1 . .
C16 C15 H15B 109.1 . .
C14 C15 H15B 109.1 . .
H15A C15 H15B 107.8 . .
C15 C16 H16A 109.5 . .
C15 C16 H16B 109.5 . .
H16A C16 H16B 109.5 . .
C15 C16 H16C 109.5 . .
H16A C16 H16C 109.5 . .
H16B C16 H16C 109.5 . .

loop_
_geom_bond_atom_site_label_1
_geom_bond_atom_site_label_2
_geom_bond_distance
_geom_bond_site_symmetry_2
P1 O9 1.4457(14) .
P1 O3 1.5276(14) .
P1 O6 1.6124(14) .
P1 O5 1.6129(14) .
Si1 O1 1.7655(12) .
Si1 O1 1.7655(12) 5_766
Si1 O2 1.7741(12) 5_766
Si1 O2 1.7741(12) .
Si1 O3 1.7756(13) 5_766
Si1 O3 1.7756(13) .
O1 P3 1.5243(13) .
N1 C5 1.516(2) .
N1 C9 1.519(2) .
N1 C13 1.520(2) .
N1 C1 1.523(2) .
C1 C2 1.512(3) .
C1 H1A 0.9900 .
C1 H1B 0.9900 .
P2 O8 1.4439(15) .
P2 O2 1.5242(13) .
P2 O4 1.6097(14) .
P2 O5 1.6150(14) .
C2 C3 1.529(3) .
C2 H2A 0.9900 .
C2 H2B 0.9900 .
P3 O7 1.4449(14) .
P3 O6 1.6093(14) .
P3 O4 1.6132(14) .
C3 C4 1.520(3) .
C3 H3A 0.9900 .
C3 H3B 0.9900 .
C4 H4A 0.9800 .
C4 H4B 0.9800 .
C4 H4C 0.9800 .
C9 C10 1.519(3) .
C9 H9A 0.9900 .
C9 H9B 0.9900 .
C8 C7 1.514(3) .
C8 H8A 0.9800 .
C8 H8B 0.9800 .
C8 H8C 0.9800 .
C7 C6 1.535(3) .
C7 H7A 0.9900 .
C7 H7B 0.9900 .
C6 C5 1.522(3) .
C6 H6A 0.9900 .
C6 H6B 0.9900 .
C5 H5A 0.9900 .
C5 H5B 0.9900 .
C10 C11 1.544(3) .
C10 H10A 0.9900 .
C10 H10B 0.9900 .
C11 C12 1.511(3) .
C11 H11A 0.9900 .
C11 H11B 0.9900 .
C12 H12A 0.9800 .
C12 H12B 0.9800 .
C12 H12C 0.9800 .
C13 C14 1.522(3) .
C13 H13A 0.9900 .
C13 H13B 0.9900 .
C14 C15 1.528(3) .
C14 H14A 0.9900 .
C14 H14B 0.9900 .
C15 C16 1.517(3) .
C15 H15A 0.9900 .
C15 H15B 0.9900 .
C16 H16A 0.9800 .
C16 H16B 0.9800 .
C16 H16C 0.9800 .
